data_7043231
loop_
_publ_author_name
'Hu, Dandan'
'Zhang, Yingying'
'Yang, Huajun'
'Lin, Jian'
'Wu, Tao'

_publ_section_title
;
 Structural transformation of selenidostannates from 1D to 0D and 2D via a
 stepwise amine-templated assembly strategy
;
_journal_name_full 'Dalton Trans.'
_journal_paper_doi 10.1039/C7DT01546A
_journal_year 2017
_chemical_formula_moiety 'C6 Fe N6 Se3 Sn'
_chemical_formula_sum 'C6 Fe N6 Se3 Sn'
_chemical_formula_weight 567.56
_space_group_crystal_system orthorhombic
_space_group_IT_number 61
_space_group_name_Hall '-P 2ac 2ab'
_space_group_name_H-M_alt 'P b c a'
_symmetry_space_group_name_Hall '-P 2ac 2ab'
_symmetry_space_group_name_H-M 'P b c a'
_audit_creation_method SHELXL-2014/7
_audit_update_record
;
2017-03-15 deposited with the CCDC.
2017-05-23 downloaded from the CCDC.
;
_cell_angle_alpha 90
_cell_angle_beta 90
_cell_angle_gamma 90
_cell_formula_units_Z 8
_cell_length_a 15.5062(9)
_cell_length_b 11.8662(7)
_cell_length_c 19.0966(11)
_cell_measurement_temperature 120(2)
_cell_measurement_theta_max 0.655
_cell_measurement_theta_min 0.377
_cell_volume 3513.8(4)
_computing_structure_refinement 'SHELXL-2014/7 (Sheldrick, 2014)'
_diffrn_ambient_temperature 120(2)
_diffrn_measured_fraction_theta_full 1.000
_diffrn_measured_fraction_theta_max 0.998
_diffrn_measurement_device_type 'CCD area detector'
_diffrn_measurement_method 'phi and omega scans'
_diffrn_radiation_type MoK\a
_diffrn_radiation_wavelength 0.71073
_diffrn_reflns_av_R_equivalents 0.0762
_diffrn_reflns_av_unetI/netI 0.0366
_diffrn_reflns_Laue_measured_fraction_full 1.000
_diffrn_reflns_Laue_measured_fraction_max 0.998
_diffrn_reflns_limit_h_max 20
_diffrn_reflns_limit_h_min -20
_diffrn_reflns_limit_k_max 15
_diffrn_reflns_limit_k_min -15
_diffrn_reflns_limit_l_max 24
_diffrn_reflns_limit_l_min -24
_diffrn_reflns_number 42221
_diffrn_reflns_point_group_measured_fraction_full 1.000
_diffrn_reflns_point_group_measured_fraction_max 0.998
_diffrn_reflns_theta_full 25.242
_diffrn_reflns_theta_max 27.562
_diffrn_reflns_theta_min 2.133
_exptl_absorpt_coefficient_mu 8.450
_exptl_absorpt_correction_T_max 0.655
_exptl_absorpt_correction_T_min 0.377
_exptl_absorpt_correction_type multi-scan
_exptl_crystal_colour deepred
_exptl_crystal_density_diffrn 2.146
_exptl_crystal_description piece
_exptl_crystal_F_000 2048
_exptl_crystal_size_max 0.2
_exptl_crystal_size_mid 0.1
_exptl_crystal_size_min 0.05
_refine_diff_density_max 0.919
_refine_diff_density_min -1.260
_refine_diff_density_rms 0.230
_refine_ls_extinction_method none
_refine_ls_goodness_of_fit_ref 1.042
_refine_ls_hydrogen_treatment undef
_refine_ls_matrix_type full
_refine_ls_number_parameters 208
_refine_ls_number_reflns 4057
_refine_ls_number_restraints 0
_refine_ls_restrained_S_all 1.042
_refine_ls_R_factor_all 0.0743
_refine_ls_R_factor_gt 0.0517
_refine_ls_shift/su_max 0.217
_refine_ls_shift/su_mean 0.023
_refine_ls_structure_factor_coef Fsqd
_refine_ls_weighting_details 'w=1/[\s^2^(Fo^2^)+(0.0690P)^2^+42.7295P] where P=(Fo^2^+2Fc^2^)/3'
_refine_ls_weighting_scheme calc
_refine_ls_wR_factor_gt 0.1290
_refine_ls_wR_factor_ref 0.1469
_reflns_Friedel_coverage 0.000
_reflns_number_gt 3162
_reflns_number_total 4064
_reflns_threshold_expression 'I > 2\s(I)'
_cod_data_source_file c7dt01546a2.cif
_cod_data_source_block C
_cod_depositor_comments
;
The following automatic conversions were performed:

'_exptl_absorpt_correction_type' value 'Multi-scan' changed to
'multi-scan' according to
/home/data/users/saulius/crontab/automatic-downloads/rss-feeds/RSC/lib/dictionaries/cif_core.dic
dictionary named 'cif_core.dic' version 2.4.2 from 2011-04-26.

Automatic conversion script
Id: cif_fix_values 4973 2017-02-22 13:04:09Z antanas 
;
_cod_database_code 7043231
_shelx_shelxl_version_number 2014/7
_shelx_space_group_comment
;
The symmetry employed for this shelxl refinement is uniquely defined
by the following loop, which should always be used as a source of
symmetry information in preference to the above space-group names.
They are only intended as comments.
;

loop_
_space_group_symop_operation_xyz
'x, y, z'
'-x+1/2, -y, z+1/2'
'-x, y+1/2, -z+1/2'
'x+1/2, -y+1/2, -z'
'-x, -y, -z'
'x-1/2, y, -z-1/2'
'x, -y-1/2, z-1/2'
'-x-1/2, y-1/2, z'

loop_
_atom_site_label
_atom_site_type_symbol
_atom_site_fract_x
_atom_site_fract_y
_atom_site_fract_z
_atom_site_U_iso_or_equiv
_atom_site_adp_type
_atom_site_occupancy
_atom_site_site_symmetry_order
_atom_site_calc_flag
_atom_site_refinement_flags_occupancy
N12 N 0.9175(12) 0.4841(17) 0.2837(10) 0.053(5) Uani 0.5 1 d P
N11 N 0.8404(9) 0.4903(11) 0.3084(7) 0.023(3) Uani 0.5 1 d P
N10 N 1.0115(14) 0.7290(18) 0.3031(11) 0.061(5) Uani 0.5 1 d P
N8 N 0.8065(14) 0.680(2) 0.2834(11) 0.067(6) Uani 0.5 1 d P
N13 N 0.8803(14) 0.7547(16) 0.4324(10) 0.057(5) Uani 0.5 1 d P
N15 N 0.8207(13) 0.5303(16) 0.4276(10) 0.054(5) Uani 0.5 1 d P
N9 N 1.0359(9) 0.5306(10) 0.3378(7) 0.021(3) Uani 0.5 1 d P
N14 N 0.8987(7) 0.5671(10) 0.4641(7) 0.016(2) Uani 0.5 1 d P
Sn1 Sn 0.04387(4) 0.57969(4) 0.06961(3) 0.02176(16) Uani 1 1 d .
Se6 Se 0.04182(7) 0.78622(7) 0.07731(5) 0.0350(2) Uani 1 1 d .
Se3 Se -0.10655(6) 0.49879(8) 0.04530(5) 0.0297(2) Uani 1 1 d .
Se5 Se 0.11405(6) 0.49611(7) 0.17336(4) 0.0293(2) Uani 1 1 d .
Fe5 Fe 0.91367(8) 0.62625(10) 0.35647(6) 0.0256(3) Uani 1 1 d .
C5 C 0.8411(7) 0.5024(9) 0.2337(6) 0.047(3) Uani 1 1 d .
C4 C 0.8116(6) 0.5978(8) 0.4898(5) 0.033(2) Uani 1 1 d .
C3 C 0.7971(6) 0.7199(8) 0.4686(5) 0.037(2) Uani 1 1 d .
C2 C 1.0940(6) 0.7195(8) 0.3484(6) 0.041(2) Uani 1 1 d .
C1 C 1.1074(6) 0.5995(9) 0.3706(6) 0.041(2) Uani 1 1 d .
C6 C 0.8306(7) 0.6249(10) 0.2160(5) 0.049(3) Uani 1 1 d .
N3 N 1.0110(8) 0.7551(10) 0.3815(6) 0.016(2) Uani 0.5 1 d P
N16 N 0.9065(8) 0.6954(11) 0.2466(7) 0.022(3) Uani 0.5 1 d P
N1 N 0.8013(8) 0.7287(11) 0.3892(7) 0.021(3) Uani 0.5 1 d P
N5 N 1.0279(13) 0.5722(16) 0.4099(14) 0.061(6) Uani 0.5 1 d P

loop_
_atom_site_aniso_label
_atom_site_aniso_U_11
_atom_site_aniso_U_22
_atom_site_aniso_U_33
_atom_site_aniso_U_23
_atom_site_aniso_U_13
_atom_site_aniso_U_12
N12 0.043(10) 0.067(13) 0.048(11) -0.008(9) -0.003(9) 0.013(9)
N11 0.024(7) 0.021(6) 0.025(7) -0.005(5) 0.003(6) -0.014(6)
N10 0.065(13) 0.059(13) 0.058(12) 0.007(10) 0.029(11) 0.006(10)
N8 0.057(13) 0.097(18) 0.047(12) 0.008(11) 0.003(10) 0.010(12)
N13 0.074(14) 0.033(9) 0.063(13) -0.012(9) 0.009(11) -0.020(10)
N15 0.051(11) 0.042(10) 0.070(14) 0.016(9) -0.023(10) -0.020(9)
N9 0.027(7) 0.009(5) 0.027(7) 0.002(5) 0.013(6) 0.007(5)
N14 0.011(6) 0.012(6) 0.024(7) 0.004(5) 0.004(5) 0.001(4)
Sn1 0.0253(3) 0.0179(3) 0.0221(3) -0.00185(19) -0.0041(2) -0.0016(2)
Se6 0.0448(6) 0.0183(4) 0.0419(5) -0.0050(3) -0.0030(4) -0.0004(4)
Se3 0.0295(5) 0.0318(5) 0.0277(4) -0.0038(4) -0.0028(4) -0.0040(4)
Se5 0.0333(5) 0.0310(5) 0.0236(4) 0.0000(3) -0.0082(4) -0.0008(4)
Fe5 0.0284(6) 0.0203(5) 0.0281(6) -0.0007(5) 0.0029(5) -0.0003(5)
C5 0.043(6) 0.052(6) 0.046(6) -0.010(5) 0.000(5) -0.001(5)
C4 0.031(5) 0.034(5) 0.033(5) 0.004(4) 0.002(4) 0.000(4)
C3 0.036(5) 0.036(5) 0.038(5) -0.004(4) 0.003(4) 0.005(4)
C2 0.031(5) 0.027(5) 0.064(7) 0.001(4) 0.008(5) -0.003(4)
C1 0.032(5) 0.041(6) 0.050(6) 0.006(5) 0.006(4) 0.002(4)
C6 0.050(6) 0.070(7) 0.028(5) -0.014(5) -0.011(5) 0.013(6)
N3 0.020(6) 0.014(6) 0.014(6) -0.004(4) 0.001(5) 0.002(5)
N16 0.018(6) 0.032(7) 0.016(6) 0.000(5) 0.003(5) -0.004(5)
N1 0.015(6) 0.026(7) 0.022(7) 0.006(5) 0.004(5) 0.007(5)
N5 0.046(11) 0.036(10) 0.100(17) 0.014(10) 0.002(11) -0.004(8)

loop_
_atom_type_symbol
_atom_type_description
_atom_type_scat_dispersion_real
_atom_type_scat_dispersion_imag
_atom_type_scat_source
C C 0.0033 0.0016 'International Tables Vol C Tables 4.2.6.8 and 6.1.1.4'
H H 0.0000 0.0000 'International Tables Vol C Tables 4.2.6.8 and 6.1.1.4'
N N 0.0061 0.0033 'International Tables Vol C Tables 4.2.6.8 and 6.1.1.4'
Fe Fe 0.3463 0.8444 'International Tables Vol C Tables 4.2.6.8 and 6.1.1.4'
Se Se -0.0929 2.2259 'International Tables Vol C Tables 4.2.6.8 and 6.1.1.4'
Sn Sn -0.6537 1.4246 'International Tables Vol C Tables 4.2.6.8 and 6.1.1.4'

loop_
_geom_angle_atom_site_label_1
_geom_angle_atom_site_label_2
_geom_angle_atom_site_label_3
_geom_angle
_geom_angle_site_symmetry_3
C5 N12 Fe5 105.4(10) .
C5 N11 Fe5 110.0(8) .
C2 N10 Fe5 105.8(11) .
C6 N8 Fe5 103.1(12) .
C3 N13 Fe5 108.4(10) .
C4 N15 Fe5 105.9(10) .
C1 N9 Fe5 106.3(7) .
C4 N14 Fe5 109.2(7) .
Se6 Sn1 Se5 111.02(4) .
Se6 Sn1 Se3 111.88(4) .
Se5 Sn1 Se3 113.32(4) .
Se6 Sn1 Se3 114.64(4) 5_565
Se5 Sn1 Se3 111.87(4) 5_565
Se3 Sn1 Se3 93.07(3) 5_565
Sn1 Se3 Sn1 86.92(3) 5_565
N10 Fe5 N5 79.4(8) .
N10 Fe5 N11 125.2(7) .
N5 Fe5 N11 114.2(6) .
N10 Fe5 N14 133.4(7) .
N5 Fe5 N14 62.9(7) .
N11 Fe5 N14 95.9(5) .
N10 Fe5 N13 94.8(7) .
N5 Fe5 N13 95.1(9) .
N11 Fe5 N13 132.8(6) .
N14 Fe5 N13 64.6(6) .
N10 Fe5 N3 40.7(7) .
N5 Fe5 N3 62.5(6) .
N11 Fe5 N3 164.7(5) .
N14 Fe5 N3 95.3(4) .
N13 Fe5 N3 61.9(6) .
N10 Fe5 N12 96.6(8) .
N5 Fe5 N12 92.8(8) .
N11 Fe5 N12 34.3(6) .
N14 Fe5 N12 110.7(6) .
N13 Fe5 N12 167.1(7) .
N3 Fe5 N12 131.0(6) .
N10 Fe5 N1 111.7(6) .
N5 Fe5 N1 132.9(7) .
N11 Fe5 N1 96.6(5) .
N14 Fe5 N1 80.1(4) .
N13 Fe5 N1 40.3(7) .
N3 Fe5 N1 95.6(5) .
N12 Fe5 N1 128.6(6) .
N10 Fe5 N16 53.2(7) .
N5 Fe5 N16 126.3(7) .
N11 Fe5 N16 81.4(5) .
N14 Fe5 N16 170.7(4) .
N13 Fe5 N16 110.8(7) .
N3 Fe5 N16 89.0(5) .
N12 Fe5 N16 72.0(6) .
N1 Fe5 N16 91.4(5) .
N10 Fe5 N9 67.8(6) .
N5 Fe5 N9 39.1(7) .
N11 Fe5 N9 90.0(5) .
N14 Fe5 N9 94.4(4) .
N13 Fe5 N9 131.7(7) .
N3 Fe5 N9 78.8(5) .
N12 Fe5 N9 59.0(6) .
N1 Fe5 N9 171.8(5) .
N16 Fe5 N9 94.4(5) .
N10 Fe5 N8 93.8(8) .
N5 Fe5 N8 170.2(8) .
N11 Fe5 N8 64.1(7) .
N14 Fe5 N8 126.4(6) .
N13 Fe5 N8 92.3(8) .
N3 Fe5 N8 116.3(7) .
N12 Fe5 N8 81.0(8) .
N1 Fe5 N8 56.1(6) .
N16 Fe5 N8 44.6(6) .
N9 Fe5 N8 131.8(7) .
N10 Fe5 N15 171.1(8) .
N5 Fe5 N15 95.1(7) .
N11 Fe5 N15 63.4(6) .
N14 Fe5 N15 38.1(5) .
N13 Fe5 N15 78.6(7) .
N3 Fe5 N15 130.5(6) .
N12 Fe5 N15 90.6(8) .
N1 Fe5 N15 67.0(6) .
N16 Fe5 N15 134.7(6) .
N9 Fe5 N15 112.1(6) .
N8 Fe5 N15 92.5(7) .
N11 C5 C6 108.7(9) .
N11 C5 N12 51.2(10) .
C6 C5 N12 111.1(11) .
N15 C4 N14 60.1(10) .
N15 C4 C3 109.0(10) .
N14 C4 C3 106.3(8) .
N1 C3 N13 59.5(10) .
N1 C3 C4 108.9(8) .
N13 C3 C4 104.7(10) .
C1 C2 N3 105.5(8) .
C1 C2 N10 110.0(11) .
N3 C2 N10 60.3(9) .
N5 C1 C2 103.6(10) .
N5 C1 N9 58.7(11) .
C2 C1 N9 107.1(9) .
N8 C6 N16 68.4(11) .
N8 C6 C5 104.8(12) .
N16 C6 C5 110.7(9) .
C2 N3 Fe5 107.6(7) .
C6 N16 Fe5 101.0(8) .
C3 N1 Fe5 106.1(7) .
C1 N5 Fe5 112.5(13) .

loop_
_geom_bond_atom_site_label_1
_geom_bond_atom_site_label_2
_geom_bond_distance
_geom_bond_site_symmetry_2
N12 C5 1.54(2) .
N12 Fe5 2.186(19) .
N11 C5 1.434(17) .
N11 Fe5 2.176(12) .
N10 C2 1.55(2) .
N10 Fe5 2.20(2) .
N8 C6 1.49(2) .
N8 Fe5 2.26(2) .
N13 C3 1.52(2) .
N13 Fe5 2.167(19) .
N15 C4 1.44(2) .
N15 Fe5 2.285(19) .
N9 C1 1.513(17) .
N9 Fe5 2.238(12) .
N14 C4 1.481(14) .
N14 Fe5 2.185(12) .
Sn1 Se6 2.4553(10) .
Sn1 Se5 2.4684(10) .
Sn1 Se3 2.5647(10) .
Sn1 Se3 2.5744(10) 5_565
Se3 Sn1 2.5744(10) 5_565
Fe5 N5 2.14(2) .
Fe5 N3 2.200(12) .
Fe5 N1 2.214(12) .
Fe5 N16 2.256(13) .
C5 C6 1.501(17) .
C4 C3 1.520(13) .
C3 N1 1.522(16) .
C2 C1 1.501(14) .
C2 N3 1.495(15) .
C1 N5 1.48(2) .
C6 N16 1.557(17) .
